data_1550292
loop_
_publ_author_name
'DUMAS, Adrien'
'Colombel-Rouen, Sophie'
'Curbet, Idriss'
'Forcher, Gw\'ena\"el'
'Tripoteau, Fabien'
'Caijo, Fr\'ed\'eric'
'Rouen, Mathieu'
'Queval, Pierre'
'Basle, Olivier'
'Mauduit, Marc'

_publ_section_title
;
 Highly selective macrocyclic ring-closing metathesis of terminal olefins
 in non-chlorinated solvents at low dilution
;
_journal_name_full 'Catalysis Science &amp; Technology'
_journal_paper_doi 10.1039/C8CY02115E
_journal_year 2019
_chemical_formula_sum 'C56 H68 Cl4 N4 Ru'
_chemical_formula_weight 1040.01
_chemical_name_systematic
;
?
;
_space_group_IT_number 14
_symmetry_cell_setting monoclinic
_symmetry_space_group_name_Hall '-P 2ybc'
_symmetry_space_group_name_H-M 'P 1 21/c 1'
_atom_sites_solution_hydrogens difmap
_atom_sites_solution_primary direct
_atom_sites_solution_secondary difmap
_audit_creation_method SHELXL-97
_audit_update_record
;
2012-10-17 deposited with the CCDC.
2018-11-26 downloaded from the CCDC.
;
_cell_angle_alpha 90.00
_cell_angle_beta 107.445(2)
_cell_angle_gamma 90.00
_cell_formula_units_Z 4
_cell_length_a 21.7920(5)
_cell_length_b 10.9906(2)
_cell_length_c 22.5146(5)
_cell_measurement_reflns_used 11520
_cell_measurement_temperature 140(2)
_cell_measurement_theta_max 27.5
_cell_measurement_theta_min 2.65
_cell_volume 5144.4(2)
_computing_cell_refinement 'CrysAlis RED, Oxford Diffraction Ltd.,Version 1.171.35.11'
_computing_data_collection 'CrysAlis CCD, Oxford Diffraction Ltd.,Version 1.171.35.11'
_computing_data_reduction 'CrysAlis RED, Oxford Diffraction Ltd.,Version 1.171.35.11'
_computing_molecular_graphics 'MERCURY 2.4.5(CCDC, 2011)'
_computing_publication_material 'WINGX (Farrugia, 1999)'
_computing_structure_refinement 'SHELXL-97 (Sheldrick, 1997)'
_computing_structure_solution 'SIR-97_(Altomare & al., 1999)'
_diffrn_ambient_temperature 140(2)
_diffrn_detector_area_resol_mean 16.1852
_diffrn_measured_fraction_theta_full 0.998
_diffrn_measured_fraction_theta_max 0.998
_diffrn_measurement_device_type 'CCD Saphire 3 Xcalibur'
_diffrn_measurement_method 'omega scan'
_diffrn_radiation_monochromator graphite
_diffrn_radiation_source 'fine-focus sealed tube'
_diffrn_radiation_type MoK\a
_diffrn_radiation_wavelength 0.71073
_diffrn_reflns_av_R_equivalents 0.0841
_diffrn_reflns_av_sigmaI/netI 0.1430
_diffrn_reflns_limit_h_max 27
_diffrn_reflns_limit_h_min -24
_diffrn_reflns_limit_k_max 14
_diffrn_reflns_limit_k_min -13
_diffrn_reflns_limit_l_max 28
_diffrn_reflns_limit_l_min -28
_diffrn_reflns_number 41784
_diffrn_reflns_theta_full 27.00
_diffrn_reflns_theta_max 27.00
_diffrn_reflns_theta_min 2.65
_exptl_absorpt_coefficient_mu 0.553
_exptl_absorpt_correction_type none
_exptl_crystal_colour red
_exptl_crystal_density_diffrn 1.343
_exptl_crystal_density_method 'not measured'
_exptl_crystal_description prism
_exptl_crystal_F_000 2176
_exptl_crystal_size_max 0.275
_exptl_crystal_size_mid 0.170
_exptl_crystal_size_min 0.053
_refine_diff_density_max 0.696
_refine_diff_density_min -0.585
_refine_diff_density_rms 0.079
_refine_ls_extinction_method none
_refine_ls_goodness_of_fit_ref 0.804
_refine_ls_hydrogen_treatment constr
_refine_ls_matrix_type full
_refine_ls_number_parameters 586
_refine_ls_number_reflns 11206
_refine_ls_number_restraints 0
_refine_ls_restrained_S_all 0.804
_refine_ls_R_factor_all 0.0982
_refine_ls_R_factor_gt 0.0425
_refine_ls_shift/su_max 0.001
_refine_ls_shift/su_mean 0.000
_refine_ls_structure_factor_coef Fsqd
_refine_ls_weighting_details 'calc w=1/[\s^2^(Fo^2^)+(0.0301P)^2^+0.0000P] where P=(Fo^2^+2Fc^2^)/3'
_refine_ls_weighting_scheme calc
_refine_ls_wR_factor_gt 0.0727
_refine_ls_wR_factor_ref 0.0801
_reflns_number_gt 6202
_reflns_number_total 11206
_reflns_threshold_expression >2sigma(I)
_cod_data_source_file c8cy02115e2.cif
_cod_data_source_block mrcatbisc8
_cod_depositor_comments
;
The following automatic conversions were performed:

'_symmetry_cell_setting' value 'Monoclinic' changed to 'monoclinic'
according to
/home/data/users/saulius/crontab/automatic-downloads/rss-feeds/RSC/lib/dictionaries/cif_core.dic
dictionary named 'cif_core.dic' version 2.4.2 from 2011-04-26.

Automatic conversion script
Id: cif_fix_values 4973 2017-02-22 13:04:09Z antanas 
;
_cod_original_cell_volume 5144.38(19)
_cod_original_sg_symbol_H-M P21/c
_cod_database_code 1550292

loop_
_symmetry_equiv_pos_as_xyz
'x, y, z'
'-x, y+1/2, -z+1/2'
'-x, -y, -z'
'x, -y-1/2, z-1/2'

loop_
_atom_site_label
_atom_site_type_symbol
_atom_site_fract_x
_atom_site_fract_y
_atom_site_fract_z
_atom_site_U_iso_or_equiv
_atom_site_adp_type
_atom_site_occupancy
_atom_site_symmetry_multiplicity
_atom_site_calc_flag
_atom_site_refinement_flags
C56 C 0.4703(2) 0.0611(5) 0.8416(3) 0.107(2) Uani 1 1 d .
H56A H 0.4543 0.1413 0.8504 0.128 Uiso 1 1 calc R
H56B H 0.4323 0.0102 0.8215 0.128 Uiso 1 1 calc R
Cl3 Cl 0.51303(5) 0.08231(10) 0.78887(5) 0.0555(3) Uani 1 1 d .
Cl4 Cl 0.51043(5) -0.00424(11) 0.91036(5) 0.0662(4) Uani 1 1 d .
Ru1 Ru 0.231928(13) 0.22461(2) 0.725460(12) 0.01558(7) Uani 1 1 d .
Cl1 Cl 0.30510(4) 0.06433(7) 0.76808(4) 0.0222(2) Uani 1 1 d .
Cl2 Cl 0.17228(4) 0.40710(7) 0.70434(4) 0.02107(19) Uani 1 1 d .
N1 N 0.30202(12) 0.2159(2) 0.62051(11) 0.0211(6) Uani 1 1 d .
N2 N 0.31202(12) 0.3916(2) 0.66393(12) 0.0205(6) Uani 1 1 d .
N3 N 0.11855(12) 0.1911(2) 0.78572(12) 0.0172(6) Uani 1 1 d .
N4 N 0.20996(12) 0.2021(2) 0.85529(11) 0.0196(6) Uani 1 1 d .
C1 C 0.28679(14) 0.2782(3) 0.66687(13) 0.0175(7) Uani 1 1 d .
C2 C 0.33398(16) 0.2896(3) 0.58969(15) 0.0279(8) Uani 1 1 d .
H2 H 0.3484 0.2671 0.5554 0.033 Uiso 1 1 calc R
C3 C 0.34071(16) 0.3984(3) 0.61735(15) 0.0265(9) Uani 1 1 d .
H3 H 0.3614 0.4676 0.6068 0.032 Uiso 1 1 calc R
C4 C 0.32283(15) 0.4851(3) 0.71065(15) 0.0214(8) Uani 1 1 d .
C5 C 0.37122(15) 0.4650(3) 0.76672(15) 0.0232(8) Uani 1 1 d .
C6 C 0.38504(17) 0.5584(3) 0.80989(16) 0.0302(9) Uani 1 1 d .
H6 H 0.4179 0.5464 0.8481 0.036 Uiso 1 1 calc R
C7 C 0.35292(19) 0.6681(3) 0.79951(17) 0.0337(10) Uani 1 1 d .
C8 C 0.30632(17) 0.6854(3) 0.74287(17) 0.0298(9) Uani 1 1 d .
H8 H 0.2839 0.7607 0.7351 0.036 Uiso 1 1 calc R
C9 C 0.29121(15) 0.5964(3) 0.69696(15) 0.0227(8) Uani 1 1 d .
C10 C 0.40945(16) 0.3489(3) 0.77871(17) 0.0348(10) Uani 1 1 d .
H10A H 0.3929 0.2934 0.7435 0.052 Uiso 1 1 calc R
H10B H 0.4057 0.3107 0.8168 0.052 Uiso 1 1 calc R
H10C H 0.4547 0.3670 0.7837 0.052 Uiso 1 1 calc R
C11 C 0.3676(2) 0.7656(3) 0.84894(17) 0.0601(14) Uani 1 1 d .
H11A H 0.3402 0.8365 0.8337 0.090 Uiso 1 1 calc R
H11B H 0.4129 0.7895 0.8587 0.090 Uiso 1 1 calc R
H11C H 0.3594 0.7341 0.8866 0.090 Uiso 1 1 calc R
C12 C 0.24285(16) 0.6201(3) 0.63470(15) 0.0296(9) Uani 1 1 d .
H12A H 0.2258 0.7028 0.6339 0.044 Uiso 1 1 calc R
H12B H 0.2076 0.5614 0.6277 0.044 Uiso 1 1 calc R
H12C H 0.2636 0.6117 0.6019 0.044 Uiso 1 1 calc R
C13 C 0.29807(15) 0.0826(3) 0.61034(14) 0.0188(8) Uani 1 1 d .
H13 H 0.2704 0.0491 0.6347 0.023 Uiso 1 1 calc R
C14 C 0.36590(15) 0.0295(3) 0.63867(15) 0.0240(8) Uani 1 1 d .
H14A H 0.3926 0.0516 0.6116 0.029 Uiso 1 1 calc R
H14B H 0.3856 0.0675 0.6798 0.029 Uiso 1 1 calc R
C15 C 0.36762(17) -0.1089(3) 0.64679(15) 0.0307(9) Uani 1 1 d .
H15A H 0.3241 -0.1368 0.6457 0.037 Uiso 1 1 calc R
H15B H 0.3970 -0.1285 0.6886 0.037 Uiso 1 1 calc R
C16 C 0.38903(18) -0.1815(3) 0.59833(17) 0.0400(11) Uani 1 1 d .
H16A H 0.4362 -0.1724 0.6079 0.048 Uiso 1 1 calc R
H16B H 0.3802 -0.2686 0.6034 0.048 Uiso 1 1 calc R
C17 C 0.35821(17) -0.1477(3) 0.53014(16) 0.0353(10) Uani 1 1 d .
H17A H 0.3687 -0.0616 0.5246 0.042 Uiso 1 1 calc R
H17B H 0.3785 -0.1978 0.5046 0.042 Uiso 1 1 calc R
C18 C 0.28580(17) -0.1628(3) 0.50437(16) 0.0293(9) Uani 1 1 d .
H18A H 0.2753 -0.2479 0.5120 0.035 Uiso 1 1 calc R
H18B H 0.2738 -0.1518 0.4587 0.035 Uiso 1 1 calc R
C19 C 0.24283(16) -0.0791(3) 0.52923(15) 0.0252(8) Uani 1 1 d .
H19A H 0.2393 -0.1143 0.5686 0.030 Uiso 1 1 calc R
H19B H 0.1992 -0.0796 0.4990 0.030 Uiso 1 1 calc R
C20 C 0.26461(15) 0.0538(3) 0.54163(14) 0.0221(8) Uani 1 1 d .
H20A H 0.2944 0.0730 0.5173 0.026 Uiso 1 1 calc R
H20B H 0.2266 0.1073 0.5265 0.026 Uiso 1 1 calc R
C21 C 0.18326(15) 0.1985(2) 0.79208(14) 0.0159(7) Uani 1 1 d .
C22 C 0.10762(16) 0.1894(3) 0.84291(15) 0.0235(8) Uani 1 1 d .
H22 H 0.0669 0.1833 0.8501 0.028 Uiso 1 1 calc R
C23 C 0.16439(16) 0.1980(3) 0.88617(16) 0.0274(9) Uani 1 1 d .
H23 H 0.1720 0.2008 0.9300 0.033 Uiso 1 1 calc R
C24 C 0.27764(15) 0.2219(3) 0.88851(14) 0.0216(7) Uani 1 1 d .
C25 C 0.30121(16) 0.3402(3) 0.89306(15) 0.0239(8) Uani 1 1 d .
C26 C 0.36551(17) 0.3577(3) 0.92693(15) 0.0316(9) Uani 1 1 d .
H26 H 0.3830 0.4375 0.9302 0.038 Uiso 1 1 calc R
C27 C 0.40466(16) 0.2629(4) 0.95589(15) 0.0329(9) Uani 1 1 d .
C28 C 0.37832(17) 0.1479(4) 0.95142(15) 0.0306(9) Uani 1 1 d .
H28 H 0.4048 0.0822 0.9717 0.037 Uiso 1 1 calc R
C29 C 0.31423(17) 0.1244(3) 0.91824(14) 0.0244(8) Uani 1 1 d .
C30 C 0.25929(17) 0.4478(3) 0.86581(17) 0.0362(10) Uani 1 1 d .
H30A H 0.2852 0.5223 0.8743 0.054 Uiso 1 1 calc R
H30B H 0.2243 0.4541 0.8847 0.054 Uiso 1 1 calc R
H30C H 0.2411 0.4370 0.8207 0.054 Uiso 1 1 calc R
C31 C 0.47357(17) 0.2871(4) 0.99302(17) 0.0517(11) Uani 1 1 d .
H31A H 0.4944 0.2104 1.0101 0.077 Uiso 1 1 calc R
H31B H 0.4747 0.3432 1.0272 0.077 Uiso 1 1 calc R
H31C H 0.4964 0.3235 0.9659 0.077 Uiso 1 1 calc R
C32 C 0.28621(18) 0.0000(3) 0.91708(16) 0.0363(10) Uani 1 1 d .
H32A H 0.2409 0.0013 0.8919 0.054 Uiso 1 1 calc R
H32B H 0.2894 -0.0253 0.9596 0.054 Uiso 1 1 calc R
H32C H 0.3099 -0.0574 0.8989 0.054 Uiso 1 1 calc R
C33 C 0.06596(15) 0.1902(3) 0.72650(14) 0.0173(8) Uani 1 1 d .
H33 H 0.0861 0.1948 0.6921 0.021 Uiso 1 1 calc R
C34 C 0.03097(15) 0.0674(3) 0.72058(14) 0.0206(8) Uani 1 1 d .
H34A H 0.0067 0.0648 0.7513 0.025 Uiso 1 1 calc R
H34B H 0.0635 0.0016 0.7313 0.025 Uiso 1 1 calc R
C35 C -0.01590(15) 0.0414(3) 0.65547(14) 0.0245(8) Uani 1 1 d .
H35A H -0.0040 0.0943 0.6251 0.029 Uiso 1 1 calc R
H35B H -0.0097 -0.0439 0.6444 0.029 Uiso 1 1 calc R
C36 C -0.08758(16) 0.0603(3) 0.64798(15) 0.0266(8) Uani 1 1 d .
H36A H -0.1111 0.0593 0.6029 0.032 Uiso 1 1 calc R
H36B H -0.1028 -0.0102 0.6670 0.032 Uiso 1 1 calc R
C37 C -0.10620(16) 0.1751(3) 0.67556(16) 0.0298(9) Uani 1 1 d .
H37A H -0.0833 0.1754 0.7208 0.036 Uiso 1 1 calc R
H37B H -0.1528 0.1710 0.6708 0.036 Uiso 1 1 calc R
C38 C -0.09282(16) 0.2960(3) 0.64862(16) 0.0309(9) Uani 1 1 d .
H38A H -0.1121 0.3615 0.6673 0.037 Uiso 1 1 calc R
H38B H -0.1156 0.2955 0.6034 0.037 Uiso 1 1 calc R
C39 C -0.02259(16) 0.3293(3) 0.65738(15) 0.0272(9) Uani 1 1 d .
H39A H -0.0205 0.4170 0.6482 0.033 Uiso 1 1 calc R
H39B H -0.0078 0.2838 0.6262 0.033 Uiso 1 1 calc R
C40 C 0.02480(15) 0.3039(3) 0.72239(14) 0.0216(8) Uani 1 1 d .
H40A H 0.0537 0.3750 0.7351 0.026 Uiso 1 1 calc R
H40B H 0.0000 0.2960 0.7525 0.026 Uiso 1 1 calc R
C41 C 0.17816(14) 0.1306(3) 0.66430(14) 0.0178(7) Uani 1 1 d .
C42 C 0.16166(14) 0.0014(3) 0.66848(15) 0.0176(7) Uani 1 1 d .
H42 H 0.1755 -0.0459 0.7054 0.021 Uiso 1 1 calc R
C43 C 0.12437(15) -0.0411(3) 0.61303(14) 0.0163(7) Uani 1 1 d .
C44 C 0.11084(14) 0.0609(3) 0.56786(14) 0.0154(7) Uani 1 1 d .
C45 C 0.07305(15) 0.0704(3) 0.50691(14) 0.0206(8) Uani 1 1 d .
H45 H 0.0507 0.0014 0.4856 0.025 Uiso 1 1 calc R
C46 C 0.06797(15) 0.1817(3) 0.47713(15) 0.0217(8) Uani 1 1 d .
H46 H 0.0420 0.1885 0.4350 0.026 Uiso 1 1 calc R
C47 C 0.09993(15) 0.2832(3) 0.50732(14) 0.0215(7) Uani 1 1 d .
H47 H 0.0952 0.3591 0.4862 0.026 Uiso 1 1 calc R
C48 C 0.13913(14) 0.2747(3) 0.56885(14) 0.0183(7) Uani 1 1 d .
H48 H 0.1620 0.3437 0.5896 0.022 Uiso 1 1 calc R
C49 C 0.14404(14) 0.1642(3) 0.59890(14) 0.0166(7) Uani 1 1 d .
C50 C 0.10179(14) -0.1678(3) 0.60002(14) 0.0173(7) Uani 1 1 d .
C51 C 0.09309(14) -0.2227(3) 0.54205(14) 0.0220(7) Uani 1 1 d .
H51 H 0.1005 -0.1766 0.5091 0.026 Uiso 1 1 calc R
C52 C 0.07399(16) -0.3427(3) 0.53173(16) 0.0249(8) Uani 1 1 d .
H52 H 0.0686 -0.3783 0.4920 0.030 Uiso 1 1 calc R
C53 C 0.06272(15) -0.4109(3) 0.57873(15) 0.0232(8) Uani 1 1 d .
H53 H 0.0491 -0.4932 0.5715 0.028 Uiso 1 1 calc R
C54 C 0.07144(15) -0.3586(3) 0.63684(16) 0.0238(8) Uani 1 1 d .
H54 H 0.0644 -0.4055 0.6696 0.029 Uiso 1 1 calc R
C55 C 0.09030(14) -0.2388(3) 0.64707(14) 0.0200(8) Uani 1 1 d .
H55 H 0.0956 -0.2038 0.6869 0.024 Uiso 1 1 calc R

loop_
_atom_site_aniso_label
_atom_site_aniso_U_11
_atom_site_aniso_U_22
_atom_site_aniso_U_33
_atom_site_aniso_U_23
_atom_site_aniso_U_13
_atom_site_aniso_U_12
C56 0.034(3) 0.163(6) 0.126(5) 0.094(4) 0.028(3) 0.016(3)
Cl3 0.0445(7) 0.0678(8) 0.0507(7) -0.0024(6) 0.0091(6) 0.0154(6)
Cl4 0.0451(8) 0.0920(10) 0.0638(8) 0.0152(7) 0.0199(6) 0.0176(6)
Ru1 0.01481(14) 0.01736(14) 0.01518(13) -0.00117(13) 0.00539(11) -0.00087(12)
Cl1 0.0210(5) 0.0263(5) 0.0185(4) 0.0018(3) 0.0046(4) 0.0049(3)
Cl2 0.0214(5) 0.0182(5) 0.0249(5) 0.0000(3) 0.0088(4) 0.0009(3)
N1 0.0258(16) 0.0204(16) 0.0195(15) 0.0021(13) 0.0105(13) -0.0014(13)
N2 0.0224(17) 0.0185(16) 0.0211(16) 0.0015(12) 0.0071(13) -0.0021(12)
N3 0.0169(16) 0.0184(16) 0.0178(15) -0.0036(11) 0.0071(13) -0.0005(11)
N4 0.0153(15) 0.0302(18) 0.0133(15) -0.0031(12) 0.0042(12) -0.0022(12)
C1 0.0155(18) 0.0195(18) 0.0171(17) 0.0027(15) 0.0041(14) 0.0023(15)
C2 0.033(2) 0.031(2) 0.027(2) 0.0038(17) 0.0203(17) -0.0014(17)
C3 0.027(2) 0.025(2) 0.032(2) 0.0024(17) 0.0148(18) -0.0061(16)
C4 0.021(2) 0.019(2) 0.027(2) 0.0023(15) 0.0111(17) -0.0040(15)
C5 0.018(2) 0.023(2) 0.027(2) 0.0016(16) 0.0058(17) -0.0052(14)
C6 0.033(2) 0.028(2) 0.025(2) 0.0049(17) 0.0025(18) -0.0065(17)
C7 0.048(3) 0.021(2) 0.033(2) 0.0026(17) 0.015(2) -0.0033(18)
C8 0.037(2) 0.015(2) 0.041(2) 0.0057(16) 0.017(2) 0.0032(15)
C9 0.023(2) 0.022(2) 0.027(2) 0.0058(16) 0.0130(17) -0.0012(15)
C10 0.023(2) 0.032(2) 0.040(2) 0.0028(18) -0.0047(18) 0.0007(16)
C11 0.100(4) 0.030(2) 0.041(3) -0.006(2) 0.006(3) 0.002(2)
C12 0.027(2) 0.022(2) 0.039(2) 0.0075(16) 0.0094(19) 0.0000(15)
C13 0.024(2) 0.0162(19) 0.0187(19) -0.0002(14) 0.0096(16) -0.0024(14)
C14 0.019(2) 0.033(2) 0.0210(19) -0.0019(15) 0.0079(16) 0.0018(15)
C15 0.029(2) 0.034(2) 0.027(2) 0.0034(16) 0.0030(18) 0.0093(16)
C16 0.036(2) 0.036(2) 0.047(3) 0.0014(19) 0.011(2) 0.0130(18)
C17 0.039(3) 0.034(2) 0.039(2) -0.0031(18) 0.021(2) 0.0126(18)
C18 0.042(3) 0.026(2) 0.024(2) 0.0012(15) 0.0153(19) 0.0063(17)
C19 0.024(2) 0.029(2) 0.022(2) -0.0021(15) 0.0064(17) -0.0008(15)
C20 0.020(2) 0.028(2) 0.0203(19) 0.0002(15) 0.0092(16) 0.0047(15)
C21 0.0211(19) 0.0119(19) 0.0144(17) -0.0005(13) 0.0048(15) -0.0009(13)
C22 0.018(2) 0.033(2) 0.023(2) -0.0038(15) 0.0119(17) -0.0003(14)
C23 0.025(2) 0.039(2) 0.0196(19) -0.0050(16) 0.0090(17) -0.0009(16)
C24 0.0154(18) 0.037(2) 0.0130(17) -0.0069(16) 0.0046(14) -0.0003(17)
C25 0.021(2) 0.035(2) 0.0175(19) -0.0049(16) 0.0087(17) 0.0009(16)
C26 0.029(2) 0.045(3) 0.023(2) -0.0109(17) 0.0113(19) -0.0109(18)
C27 0.018(2) 0.062(3) 0.0171(19) -0.0066(19) 0.0027(16) -0.0028(19)
C28 0.023(2) 0.052(3) 0.017(2) 0.0007(17) 0.0065(18) 0.0132(18)
C29 0.027(2) 0.033(2) 0.0137(19) -0.0058(15) 0.0075(17) 0.0014(17)
C30 0.034(2) 0.035(2) 0.039(2) -0.0094(18) 0.010(2) -0.0060(18)
C31 0.023(2) 0.087(3) 0.038(2) -0.005(2) 0.000(2) -0.008(2)
C32 0.043(3) 0.039(2) 0.025(2) 0.0001(17) 0.0071(19) 0.0067(19)
C33 0.0183(19) 0.020(2) 0.0131(17) -0.0021(13) 0.0042(15) 0.0001(13)
C34 0.0194(19) 0.0205(19) 0.0206(19) -0.0006(14) 0.0041(16) 0.0020(14)
C35 0.026(2) 0.022(2) 0.024(2) -0.0064(15) 0.0046(17) -0.0021(15)
C36 0.024(2) 0.029(2) 0.024(2) -0.0004(16) 0.0032(17) -0.0064(16)
C37 0.0123(19) 0.043(2) 0.033(2) -0.0032(17) 0.0061(17) -0.0013(15)
C38 0.024(2) 0.032(2) 0.033(2) 0.0011(17) 0.0018(17) 0.0050(16)
C39 0.031(2) 0.021(2) 0.027(2) 0.0009(15) 0.0048(18) -0.0004(15)
C40 0.0204(19) 0.019(2) 0.0254(19) -0.0035(14) 0.0065(16) -0.0011(14)
C41 0.0151(18) 0.0152(19) 0.027(2) 0.0009(14) 0.0117(16) 0.0023(13)
C42 0.0165(19) 0.021(2) 0.0185(19) 0.0036(14) 0.0095(16) 0.0010(14)
C43 0.0166(18) 0.0186(19) 0.0164(18) -0.0015(14) 0.0090(15) 0.0000(13)
C44 0.0114(18) 0.0205(19) 0.0174(18) -0.0024(14) 0.0092(15) -0.0024(13)
C45 0.0188(19) 0.023(2) 0.0203(19) -0.0038(15) 0.0062(16) -0.0039(14)
C46 0.020(2) 0.032(2) 0.0113(18) 0.0010(15) 0.0019(15) 0.0020(15)
C47 0.027(2) 0.0186(19) 0.0202(18) 0.0052(16) 0.0100(16) 0.0045(16)
C48 0.0171(18) 0.0190(17) 0.0199(18) -0.0011(16) 0.0073(15) -0.0008(15)
C49 0.0122(18) 0.023(2) 0.0158(18) 0.0008(15) 0.0066(15) 0.0020(14)
C50 0.0126(18) 0.0184(19) 0.0199(19) -0.0027(14) 0.0034(15) -0.0018(13)
C51 0.0218(19) 0.0199(18) 0.0249(19) 0.0024(16) 0.0079(15) 0.0012(16)
C52 0.025(2) 0.021(2) 0.023(2) -0.0072(15) -0.0009(17) 0.0008(15)
C53 0.023(2) 0.016(2) 0.030(2) -0.0004(15) 0.0070(17) 0.0000(14)
C54 0.023(2) 0.022(2) 0.029(2) 0.0068(16) 0.0106(17) 0.0006(15)
C55 0.0226(19) 0.020(2) 0.0179(17) -0.0028(14) 0.0062(15) 0.0003(14)

loop_
_atom_type_symbol
_atom_type_description
_atom_type_scat_dispersion_real
_atom_type_scat_dispersion_imag
_atom_type_scat_source
C C 0.0033 0.0016 'International Tables Vol C Tables 4.2.6.8 and 6.1.1.4'
H H 0.0000 0.0000 'International Tables Vol C Tables 4.2.6.8 and 6.1.1.4'
N N 0.0061 0.0033 'International Tables Vol C Tables 4.2.6.8 and 6.1.1.4'
Cl Cl 0.1484 0.1585 'International Tables Vol C Tables 4.2.6.8 and 6.1.1.4'
Ru Ru -1.2594 0.8363 'International Tables Vol C Tables 4.2.6.8 and 6.1.1.4'

loop_
_geom_angle_atom_site_label_1
_geom_angle_atom_site_label_2
_geom_angle_atom_site_label_3
_geom_angle
Cl4 C56 Cl3 116.6(3)
Cl4 C56 H56A 108.1
Cl3 C56 H56A 108.1
Cl4 C56 H56B 108.1
Cl3 C56 H56B 108.1
H56A C56 H56B 107.3
C41 Ru1 C21 96.51(13)
C41 Ru1 C1 92.42(13)
C21 Ru1 C1 170.27(12)
C41 Ru1 Cl2 97.94(9)
C21 Ru1 Cl2 83.94(8)
C1 Ru1 Cl2 91.01(9)
C41 Ru1 Cl1 94.92(9)
C21 Ru1 Cl1 91.82(8)
C1 Ru1 Cl1 91.27(8)
Cl2 Ru1 Cl1 166.83(3)
C1 N1 C2 111.3(3)
C1 N1 C13 126.6(3)
C2 N1 C13 121.1(3)
C1 N2 C3 111.5(3)
C1 N2 C4 126.4(3)
C3 N2 C4 120.4(3)
C21 N3 C22 111.2(3)
C21 N3 C33 126.1(3)
C22 N3 C33 122.6(3)
C21 N4 C23 112.3(3)
C21 N4 C24 126.0(3)
C23 N4 C24 121.3(3)
N1 C1 N2 103.0(3)
N1 C1 Ru1 130.4(2)
N2 C1 Ru1 126.4(2)
C3 C2 N1 107.0(3)
C3 C2 H2 126.5
N1 C2 H2 126.5
C2 C3 N2 107.2(3)
C2 C3 H3 126.4
N2 C3 H3 126.4
C9 C4 C5 121.9(3)
C9 C4 N2 120.3(3)
C5 C4 N2 117.4(3)
C6 C5 C4 117.6(3)
C6 C5 C10 120.7(3)
C4 C5 C10 121.6(3)
C7 C6 C5 122.5(3)
C7 C6 H6 118.7
C5 C6 H6 118.7
C6 C7 C8 118.1(3)
C6 C7 C11 120.8(3)
C8 C7 C11 121.1(3)
C7 C8 C9 122.2(3)
C7 C8 H8 118.9
C9 C8 H8 118.9
C8 C9 C4 117.6(3)
C8 C9 C12 121.0(3)
C4 C9 C12 121.4(3)
C5 C10 H10A 109.5
C5 C10 H10B 109.5
H10A C10 H10B 109.5
C5 C10 H10C 109.5
H10A C10 H10C 109.5
H10B C10 H10C 109.5
C7 C11 H11A 109.5
C7 C11 H11B 109.5
H11A C11 H11B 109.5
C7 C11 H11C 109.5
H11A C11 H11C 109.5
H11B C11 H11C 109.5
C9 C12 H12A 109.5
C9 C12 H12B 109.5
H12A C12 H12B 109.5
C9 C12 H12C 109.5
H12A C12 H12C 109.5
H12B C12 H12C 109.5
N1 C13 C20 110.4(2)
N1 C13 C14 107.9(2)
C20 C13 C14 116.6(3)
N1 C13 H13 107.2
C20 C13 H13 107.2
C14 C13 H13 107.2
C15 C14 C13 114.4(3)
C15 C14 H14A 108.7
C13 C14 H14A 108.7
C15 C14 H14B 108.7
C13 C14 H14B 108.7
H14A C14 H14B 107.6
C14 C15 C16 115.7(3)
C14 C15 H15A 108.4
C16 C15 H15A 108.4
C14 C15 H15B 108.4
C16 C15 H15B 108.4
H15A C15 H15B 107.4
C17 C16 C15 117.0(3)
C17 C16 H16A 108.1
C15 C16 H16A 108.1
C17 C16 H16B 108.1
C15 C16 H16B 108.1
H16A C16 H16B 107.3
C18 C17 C16 116.8(3)
C18 C17 H17A 108.1
C16 C17 H17A 108.1
C18 C17 H17B 108.1
C16 C17 H17B 108.1
H17A C17 H17B 107.3
C17 C18 C19 118.2(3)
C17 C18 H18A 107.8
C19 C18 H18A 107.8
C17 C18 H18B 107.8
C19 C18 H18B 107.8
H18A C18 H18B 107.1
C18 C19 C20 116.6(3)
C18 C19 H19A 108.1
C20 C19 H19A 108.1
C18 C19 H19B 108.1
C20 C19 H19B 108.1
H19A C19 H19B 107.3
C13 C20 C19 114.1(3)
C13 C20 H20A 108.7
C19 C20 H20A 108.7
C13 C20 H20B 108.7
C19 C20 H20B 108.7
H20A C20 H20B 107.6
N4 C21 N3 102.3(3)
N4 C21 Ru1 126.2(2)
N3 C21 Ru1 130.9(2)
C23 C22 N3 107.5(3)
C23 C22 H22 126.3
N3 C22 H22 126.3
C22 C23 N4 106.7(3)
C22 C23 H23 126.7
N4 C23 H23 126.7
C29 C24 C25 122.8(3)
C29 C24 N4 118.7(3)
C25 C24 N4 118.2(3)
C24 C25 C26 117.2(3)
C24 C25 C30 122.6(3)
C26 C25 C30 120.1(3)
C27 C26 C25 122.2(3)
C27 C26 H26 118.9
C25 C26 H26 118.9
C28 C27 C26 118.2(3)
C28 C27 C31 121.7(3)
C26 C27 C31 120.0(4)
C27 C28 C29 122.4(3)
C27 C28 H28 118.8
C29 C28 H28 118.8
C24 C29 C28 117.1(3)
C24 C29 C32 121.8(3)
C28 C29 C32 121.1(3)
C25 C30 H30A 109.5
C25 C30 H30B 109.5
H30A C30 H30B 109.5
C25 C30 H30C 109.5
H30A C30 H30C 109.5
H30B C30 H30C 109.5
C27 C31 H31A 109.5
C27 C31 H31B 109.5
H31A C31 H31B 109.5
C27 C31 H31C 109.5
H31A C31 H31C 109.5
H31B C31 H31C 109.5
C29 C32 H32A 109.5
C29 C32 H32B 109.5
H32A C32 H32B 109.5
C29 C32 H32C 109.5
H32A C32 H32C 109.5
H32B C32 H32C 109.5
N3 C33 C40 109.5(2)
N3 C33 C34 108.4(2)
C40 C33 C34 116.6(3)
N3 C33 H33 107.4
C40 C33 H33 107.4
C34 C33 H33 107.4
C33 C34 C35 114.5(3)
C33 C34 H34A 108.6
C35 C34 H34A 108.6
C33 C34 H34B 108.6
C35 C34 H34B 108.6
H34A C34 H34B 107.6
C36 C35 C34 116.2(3)
C36 C35 H35A 108.2
C34 C35 H35A 108.2
C36 C35 H35B 108.2
C34 C35 H35B 108.2
H35A C35 H35B 107.4
C37 C36 C35 117.2(3)
C37 C36 H36A 108.0
C35 C36 H36A 108.0
C37 C36 H36B 108.0
C35 C36 H36B 108.0
H36A C36 H36B 107.2
C36 C37 C38 117.1(3)
C36 C37 H37A 108.0
C38 C37 H37A 108.0
C36 C37 H37B 108.0
C38 C37 H37B 108.0
H37A C37 H37B 107.3
C37 C38 C39 117.4(3)
C37 C38 H38A 107.9
C39 C38 H38A 107.9
C37 C38 H38B 107.9
C39 C38 H38B 107.9
H38A C38 H38B 107.2
C38 C39 C40 116.0(3)
C38 C39 H39A 108.3
C40 C39 H39A 108.3
C38 C39 H39B 108.3
C40 C39 H39B 108.3
H39A C39 H39B 107.4
C33 C40 C39 114.8(3)
C33 C40 H40A 108.6
C39 C40 H40A 108.6
C33 C40 H40B 108.6
C39 C40 H40B 108.6
H40A C40 H40B 107.5
C42 C41 C49 104.1(3)
C42 C41 Ru1 127.4(2)
C49 C41 Ru1 128.4(2)
C43 C42 C41 111.4(3)
C43 C42 H42 124.3
C41 C42 H42 124.3
C42 C43 C50 125.6(3)
C42 C43 C44 108.2(3)
C50 C43 C44 126.2(3)
C45 C44 C49 119.8(3)
C45 C44 C43 132.7(3)
C49 C44 C43 107.5(3)
C44 C45 C46 119.2(3)
C44 C45 H45 120.4
C46 C45 H45 120.4
C47 C46 C45 121.4(3)
C47 C46 H46 119.3
C45 C46 H46 119.3
C46 C47 C48 120.1(3)
C46 C47 H47 119.9
C48 C47 H47 119.9
C49 C48 C47 118.8(3)
C49 C48 H48 120.6
C47 C48 H48 120.6
C48 C49 C44 120.8(3)
C48 C49 C41 130.5(3)
C44 C49 C41 108.7(3)
C55 C50 C51 117.5(3)
C55 C50 C43 120.1(3)
C51 C50 C43 122.4(3)
C52 C51 C50 121.3(3)
C52 C51 H51 119.4
C50 C51 H51 119.4
C53 C52 C51 120.3(3)
C53 C52 H52 119.9
C51 C52 H52 119.9
C52 C53 C54 119.5(3)
C52 C53 H53 120.3
C54 C53 H53 120.3
C55 C54 C53 120.2(3)
C55 C54 H54 119.9
C53 C54 H54 119.9
C54 C55 C50 121.3(3)
C54 C55 H55 119.4
C50 C55 H55 119.4

loop_
_geom_bond_atom_site_label_1
_geom_bond_atom_site_label_2
_geom_bond_distance
C56 Cl4 1.692(5)
C56 Cl3 1.730(5)
C56 H56A 0.9900
C56 H56B 0.9900
Ru1 C41 1.836(3)
Ru1 C21 2.100(3)
Ru1 C1 2.112(3)
Ru1 Cl2 2.3596(8)
Ru1 Cl1 2.3768(8)
N1 C1 1.370(4)
N1 C2 1.383(4)
N1 C13 1.482(4)
N2 C1 1.371(4)
N2 C3 1.375(4)
N2 C4 1.439(4)
N3 C21 1.376(4)
N3 C22 1.378(4)
N3 C33 1.475(4)
N4 C21 1.367(4)
N4 C23 1.373(4)
N4 C24 1.456(4)
C2 C3 1.336(4)
C2 H2 0.9500
C3 H3 0.9500
C4 C9 1.392(4)
C4 C5 1.399(4)
C5 C6 1.383(4)
C5 C10 1.503(4)
C6 C7 1.379(4)
C6 H6 0.9500
C7 C8 1.385(5)
C7 C11 1.508(5)
C8 C9 1.389(4)
C8 H8 0.9500
C9 C12 1.503(4)
C10 H10A 0.9800
C10 H10B 0.9800
C10 H10C 0.9800
C11 H11A 0.9800
C11 H11B 0.9800
C11 H11C 0.9800
C12 H12A 0.9800
C12 H12B 0.9800
C12 H12C 0.9800
C13 C20 1.533(4)
C13 C14 1.539(4)
C13 H13 1.0000
C14 C15 1.531(4)
C14 H14A 0.9900
C14 H14B 0.9900
C15 C16 1.533(5)
C15 H15A 0.9900
C15 H15B 0.9900
C16 C17 1.526(5)
C16 H16A 0.9900
C16 H16B 0.9900
C17 C18 1.518(5)
C17 H17A 0.9900
C17 H17B 0.9900
C18 C19 1.533(4)
C18 H18A 0.9900
C18 H18B 0.9900
C19 C20 1.535(4)
C19 H19A 0.9900
C19 H19B 0.9900
C20 H20A 0.9900
C20 H20B 0.9900
C22 C23 1.329(4)
C22 H22 0.9500
C23 H23 0.9500
C24 C29 1.383(4)
C24 C25 1.390(4)
C25 C26 1.393(4)
C25 C30 1.508(4)
C26 C27 1.380(5)
C26 H26 0.9500
C27 C28 1.380(5)
C27 C31 1.507(5)
C28 C29 1.396(4)
C28 H28 0.9500
C29 C32 1.494(5)
C30 H30A 0.9800
C30 H30B 0.9800
C30 H30C 0.9800
C31 H31A 0.9800
C31 H31B 0.9800
C31 H31C 0.9800
C32 H32A 0.9800
C32 H32B 0.9800
C32 H32C 0.9800
C33 C40 1.525(4)
C33 C34 1.537(4)
C33 H33 1.0000
C34 C35 1.542(4)
C34 H34A 0.9900
C34 H34B 0.9900
C35 C36 1.534(4)
C35 H35A 0.9900
C35 H35B 0.9900
C36 C37 1.515(4)
C36 H36A 0.9900
C36 H36B 0.9900
C37 C38 1.524(4)
C37 H37A 0.9900
C37 H37B 0.9900
C38 C39 1.528(4)
C38 H38A 0.9900
C38 H38B 0.9900
C39 C40 1.543(4)
C39 H39A 0.9900
C39 H39B 0.9900
C40 H40A 0.9900
C40 H40B 0.9900
C41 C42 1.474(4)
C41 C49 1.484(4)
C42 C43 1.352(4)
C42 H42 0.9500
C43 C50 1.476(4)
C43 C44 1.483(4)
C44 C45 1.376(4)
C44 C49 1.414(4)
C45 C46 1.384(4)
C45 H45 0.9500
C46 C47 1.381(4)
C46 H46 0.9500
C47 C48 1.396(4)
C47 H47 0.9500
C48 C49 1.378(4)
C48 H48 0.9500
C50 C55 1.398(4)
C50 C51 1.398(4)
C51 C52 1.381(4)
C51 H51 0.9500
C52 C53 1.378(4)
C52 H52 0.9500
C53 C54 1.389(4)
C53 H53 0.9500
C54 C55 1.378(4)
C54 H54 0.9500
C55 H55 0.9500

loop_
_geom_torsion_atom_site_label_1
_geom_torsion_atom_site_label_2
_geom_torsion_atom_site_label_3
_geom_torsion_atom_site_label_4
_geom_torsion
C2 N1 C1 N2 -1.3(3)
C13 N1 C1 N2 167.0(3)
C2 N1 C1 Ru1 174.2(2)
C13 N1 C1 Ru1 -17.4(4)
C3 N2 C1 N1 0.7(3)
C4 N2 C1 N1 -164.9(3)
C3 N2 C1 Ru1 -175.1(2)
C4 N2 C1 Ru1 19.4(4)
C41 Ru1 C1 N1 -33.5(3)
C21 Ru1 C1 N1 169.9(6)
Cl2 Ru1 C1 N1 -131.5(3)
Cl1 Ru1 C1 N1 61.5(3)
C41 Ru1 C1 N2 141.1(3)
C21 Ru1 C1 N2 -15.5(8)
Cl2 Ru1 C1 N2 43.1(2)
Cl1 Ru1 C1 N2 -124.0(2)
C1 N1 C2 C3 1.6(4)
C13 N1 C2 C3 -167.6(3)
N1 C2 C3 N2 -1.1(4)
C1 N2 C3 C2 0.2(4)
C4 N2 C3 C2 166.8(3)
C1 N2 C4 C9 -118.4(3)
C3 N2 C4 C9 77.3(4)
C1 N2 C4 C5 69.0(4)
C3 N2 C4 C5 -95.4(4)
C9 C4 C5 C6 2.7(5)
N2 C4 C5 C6 175.3(3)
C9 C4 C5 C10 -174.1(3)
N2 C4 C5 C10 -1.6(5)
C4 C5 C6 C7 0.3(5)
C10 C5 C6 C7 177.2(3)
C5 C6 C7 C8 -1.7(5)
C5 C6 C7 C11 177.4(4)
C6 C7 C8 C9 0.1(6)
C11 C7 C8 C9 -179.0(4)
C7 C8 C9 C4 2.7(5)
C7 C8 C9 C12 -176.8(3)
C5 C4 C9 C8 -4.2(5)
N2 C4 C9 C8 -176.5(3)
C5 C4 C9 C12 175.3(3)
N2 C4 C9 C12 3.0(5)
C1 N1 C13 C20 133.1(3)
C2 N1 C13 C20 -59.6(4)
C1 N1 C13 C14 -98.5(3)
C2 N1 C13 C14 68.8(3)
N1 C13 C14 C15 165.5(3)
C20 C13 C14 C15 -69.8(4)
C13 C14 C15 C16 102.9(3)
C14 C15 C16 C17 -47.1(5)
C15 C16 C17 C18 -61.5(4)
C16 C17 C18 C19 67.4(4)
C17 C18 C19 C20 38.7(4)
N1 C13 C20 C19 -165.2(3)
C14 C13 C20 C19 71.3(4)
C18 C19 C20 C13 -100.7(3)
C23 N4 C21 N3 -0.4(3)
C24 N4 C21 N3 -173.6(3)
C23 N4 C21 Ru1 171.7(2)
C24 N4 C21 Ru1 -1.5(4)
C22 N3 C21 N4 -0.5(3)
C33 N3 C21 N4 177.0(2)
C22 N3 C21 Ru1 -172.0(2)
C33 N3 C21 Ru1 5.5(4)
C41 Ru1 C21 N4 151.9(3)
C1 Ru1 C21 N4 -51.7(8)
Cl2 Ru1 C21 N4 -110.8(2)
Cl1 Ru1 C21 N4 56.7(2)
C41 Ru1 C21 N3 -38.3(3)
C1 Ru1 C21 N3 118.1(6)
Cl2 Ru1 C21 N3 59.0(3)
Cl1 Ru1 C21 N3 -133.5(3)
C21 N3 C22 C23 1.2(3)
C33 N3 C22 C23 -176.4(3)
N3 C22 C23 N4 -1.4(3)
C21 N4 C23 C22 1.1(4)
C24 N4 C23 C22 174.7(3)
C21 N4 C24 C29 -106.6(4)
C23 N4 C24 C29 80.7(4)
C21 N4 C24 C25 78.5(4)
C23 N4 C24 C25 -94.2(4)
C29 C24 C25 C26 3.1(5)
N4 C24 C25 C26 177.8(3)
C29 C24 C25 C30 -173.8(3)
N4 C24 C25 C30 0.9(5)
C24 C25 C26 C27 -1.0(5)
C30 C25 C26 C27 176.0(3)
C25 C26 C27 C28 -0.9(5)
C25 C26 C27 C31 -178.8(3)
C26 C27 C28 C29 0.8(5)
C31 C27 C28 C29 178.7(3)
C25 C24 C29 C28 -3.2(5)
N4 C24 C29 C28 -177.8(3)
C25 C24 C29 C32 174.7(3)
N4 C24 C29 C32 0.0(5)
C27 C28 C29 C24 1.1(5)
C27 C28 C29 C32 -176.7(3)
C21 N3 C33 C40 -115.4(3)
C22 N3 C33 C40 61.8(3)
C21 N3 C33 C34 116.4(3)
C22 N3 C33 C34 -66.3(3)
N3 C33 C34 C35 -167.8(3)
C40 C33 C34 C35 68.2(4)
C33 C34 C35 C36 -102.0(3)
C34 C35 C36 C37 45.1(4)
C35 C36 C37 C38 63.2(4)
C36 C37 C38 C39 -64.6(4)
C37 C38 C39 C40 -42.9(4)
N3 C33 C40 C39 167.2(3)
C34 C33 C40 C39 -69.4(4)
C38 C39 C40 C33 102.4(3)
C21 Ru1 C41 C42 -56.9(3)
C1 Ru1 C41 C42 127.0(3)
Cl2 Ru1 C41 C42 -141.7(3)
Cl1 Ru1 C41 C42 35.5(3)
C21 Ru1 C41 C49 126.4(3)
C1 Ru1 C41 C49 -49.7(3)
Cl2 Ru1 C41 C49 41.7(3)
Cl1 Ru1 C41 C49 -141.2(3)
C49 C41 C42 C43 1.9(3)
Ru1 C41 C42 C43 -175.4(2)
C41 C42 C43 C50 176.9(3)
C41 C42 C43 C44 -2.6(4)
C42 C43 C44 C45 -175.7(3)
C50 C43 C44 C45 4.9(5)
C42 C43 C44 C49 2.2(3)
C50 C43 C44 C49 -177.3(3)
C49 C44 C45 C46 -0.4(5)
C43 C44 C45 C46 177.3(3)
C44 C45 C46 C47 -0.1(5)
C45 C46 C47 C48 1.0(5)
C46 C47 C48 C49 -1.4(5)
C47 C48 C49 C44 0.9(5)
C47 C48 C49 C41 -175.7(3)
C45 C44 C49 C48 -0.1(5)
C43 C44 C49 C48 -178.3(3)
C45 C44 C49 C41 177.2(3)
C43 C44 C49 C41 -1.0(3)
C42 C41 C49 C48 176.5(3)
Ru1 C41 C49 C48 -6.3(5)
C42 C41 C49 C44 -0.5(3)
Ru1 C41 C49 C44 176.8(2)
C42 C43 C50 C55 31.0(5)
C44 C43 C50 C55 -149.6(3)
C42 C43 C50 C51 -146.8(3)
C44 C43 C50 C51 32.5(5)
C55 C50 C51 C52 -0.1(5)
C43 C50 C51 C52 177.8(3)
C50 C51 C52 C53 0.3(5)
C51 C52 C53 C54 -0.7(5)
C52 C53 C54 C55 0.9(5)
C53 C54 C55 C50 -0.7(5)
C51 C50 C55 C54 0.3(5)
C43 C50 C55 C54 -177.6(3)
